data_1512432
loop_
_publ_author_name
'Xinjiang Caoa'
'Ying Liua'
'Luying Wangb'
'Gang Li'

_publ_section_title
;
 Assembly of five metal-organic frameworks based on
 2-p-methoxyphenyl-1H-imidazole-4,5-dicarboxylate
;
_journal_name_full
;
Inorganica Chimica Acta
;
_journal_page_first 16
_journal_page_last 24
_journal_paper_doi 10.1016/j.ica.2012.05.042
_journal_volume 392
_journal_year 2012
_chemical_formula_sum 'C24 H22 Co N4 O12'
_chemical_formula_weight 617.39
_chemical_name_systematic
; 
 ? 
;
_space_group_IT_number 14
_symmetry_cell_setting monoclinic
_symmetry_space_group_name_Hall '-P 2yn'
_symmetry_space_group_name_H-M 'P 1 21/n 1'
_atom_sites_solution_hydrogens geom
_atom_sites_solution_primary direct
_atom_sites_solution_secondary difmap
_audit_creation_method SHELXL-97
_cell_angle_alpha 90.00
_cell_angle_beta 115.251(10)
_cell_angle_gamma 90.00
_cell_formula_units_Z 2
_cell_length_a 9.8803(8)
_cell_length_b 12.5171(8)
_cell_length_c 11.0729(9)
_cell_measurement_temperature 291(2)
_cell_volume 1238.56(19)
_computing_structure_refinement 'SHELXL-97 (Sheldrick, 1997)'
_computing_structure_solution 'SHELXS-97 (Sheldrick, 1990)'
_diffrn_ambient_temperature 291(2)
_diffrn_measured_fraction_theta_full 0.998
_diffrn_measured_fraction_theta_max 0.998
_diffrn_radiation_monochromator graphite
_diffrn_radiation_source 'fine-focus sealed tube'
_diffrn_radiation_type MoK\a
_diffrn_radiation_wavelength 0.71073
_diffrn_reflns_av_R_equivalents 0.0209
_diffrn_reflns_av_sigmaI/netI 0.0364
_diffrn_reflns_limit_h_max 12
_diffrn_reflns_limit_h_min -7
_diffrn_reflns_limit_k_max 15
_diffrn_reflns_limit_k_min -15
_diffrn_reflns_limit_l_max 11
_diffrn_reflns_limit_l_min -13
_diffrn_reflns_number 4844
_diffrn_reflns_theta_full 26.37
_diffrn_reflns_theta_max 26.37
_diffrn_reflns_theta_min 3.26
_exptl_absorpt_coefficient_mu 0.770
_exptl_absorpt_correction_T_max 0.8738
_exptl_absorpt_correction_T_min 0.8612
_exptl_absorpt_correction_type multi-scan
_exptl_crystal_density_diffrn 1.655
_exptl_crystal_density_method 'not measured'
_exptl_crystal_F_000 634
_exptl_crystal_size_max 0.20
_exptl_crystal_size_mid 0.20
_exptl_crystal_size_min 0.18
_refine_diff_density_max 0.359
_refine_diff_density_min -0.264
_refine_diff_density_rms 0.054
_refine_ls_extinction_method none
_refine_ls_goodness_of_fit_ref 1.039
_refine_ls_hydrogen_treatment mixed
_refine_ls_matrix_type full
_refine_ls_number_parameters 199
_refine_ls_number_reflns 2521
_refine_ls_number_restraints 3
_refine_ls_restrained_S_all 1.039
_refine_ls_R_factor_all 0.0411
_refine_ls_R_factor_gt 0.0330
_refine_ls_shift/su_max 0.000
_refine_ls_shift/su_mean 0.000
_refine_ls_structure_factor_coef Fsqd
_refine_ls_weighting_details 'calc w=1/[\s^2^(Fo^2^)+(0.0339P)^2^+0.5010P] where P=(Fo^2^+2Fc^2^)/3'
_refine_ls_weighting_scheme calc
_refine_ls_wR_factor_gt 0.0760
_refine_ls_wR_factor_ref 0.0812
_reflns_number_gt 2152
_reflns_number_total 2521
_reflns_threshold_expression >2sigma(I)
_cod_data_source_file ICA-2012-392-16-24-5.cif
_cod_data_source_block lgco2
_cod_original_cell_volume 1238.55(16)
_cod_original_sg_symbol_H-M P2(1)/n
_cod_database_code 1512432

loop_
_symmetry_equiv_pos_as_xyz
'x, y, z'
'-x+1/2, y+1/2, -z+1/2'
'-x, -y, -z'
'x-1/2, -y-1/2, z-1/2'

loop_
_atom_site_label
_atom_site_type_symbol
_atom_site_fract_x
_atom_site_fract_y
_atom_site_fract_z
_atom_site_U_iso_or_equiv
_atom_site_adp_type
_atom_site_occupancy
_atom_site_symmetry_multiplicity
_atom_site_calc_flag
_atom_site_refinement_flags
Co1 Co 0.5000 0.0000 0.5000 0.01875(12) Uani 1 2 d S
O1 O 0.29100(15) 0.04353(11) 0.48649(13) 0.0253(3) Uani 1 1 d .
O2 O 0.09246(16) 0.14713(12) 0.37656(15) 0.0342(4) Uani 1 1 d .
N1 N 0.40288(17) 0.07653(13) 0.30439(15) 0.0204(3) Uani 1 1 d .
N2 N 0.33849(18) 0.19654(14) 0.14263(16) 0.0229(4) Uani 1 1 d .
C2 C 0.2784(2) 0.13082(15) 0.29553(18) 0.0204(4) Uani 1 1 d .
C6 C 0.5596(2) 0.08463(16) 0.17683(19) 0.0232(4) Uani 1 1 d .
C1 C 0.2162(2) 0.10562(15) 0.39301(19) 0.0222(4) Uani 1 1 d .
C3 C 0.2362(2) 0.20553(15) 0.19570(19) 0.0222(4) Uani 1 1 d .
C5 C 0.4368(2) 0.11770(15) 0.20876(18) 0.0207(4) Uani 1 1 d .
C10 C 0.7432(2) -0.04733(18) 0.1878(2) 0.0326(5) Uani 1 1 d .
H10 H 0.7865 -0.1142 0.2153 0.039 Uiso 1 1 calc R
C11 C 0.6241(2) -0.01499(17) 0.2144(2) 0.0279(5) Uani 1 1 d .
H11 H 0.5870 -0.0615 0.2584 0.034 Uiso 1 1 calc R
O5 O 0.9135(2) -0.00098(15) 0.08907(19) 0.0523(5) Uani 1 1 d .
C7 C 0.6138(2) 0.15270(19) 0.1073(2) 0.0346(5) Uani 1 1 d .
H7 H 0.5711 0.2198 0.0802 0.042 Uiso 1 1 calc R
C8 C 0.7303(3) 0.1204(2) 0.0791(2) 0.0410(6) Uani 1 1 d .
H8 H 0.7651 0.1656 0.0320 0.049 Uiso 1 1 calc R
C9 C 0.7965(2) 0.02108(19) 0.1201(2) 0.0323(5) Uani 1 1 d .
O3 O 0.02049(18) 0.28328(13) 0.19980(17) 0.0403(4) Uani 1 1 d .
H3 H 0.0446 0.2371 0.2578 0.060 Uiso 1 1 calc R
C4 C 0.1157(2) 0.28545(16) 0.1493(2) 0.0247(4) Uani 1 1 d .
O4 O 0.10921(16) 0.35108(11) 0.06412(14) 0.0301(3) Uani 1 1 d .
O6 O 0.3695(2) 0.35490(15) -0.0200(2) 0.0582(6) Uani 1 1 d D
C12 C 1.0008(3) -0.0935(2) 0.1473(3) 0.0468(7) Uani 1 1 d .
H12A H 0.9412 -0.1563 0.1119 0.070 Uiso 1 1 calc R
H12B H 1.0341 -0.0915 0.2424 0.070 Uiso 1 1 calc R
H12C H 1.0860 -0.0951 0.1269 0.070 Uiso 1 1 calc R
H6A H 0.428(3) 0.364(2) -0.056(3) 0.070 Uiso 1 1 d D
H6B H 0.310(3) 0.403(2) -0.032(3) 0.070 Uiso 1 1 d D
H2 H 0.341(2) 0.2390(19) 0.081(2) 0.033(6) Uiso 1 1 d .

loop_
_atom_site_aniso_label
_atom_site_aniso_U_11
_atom_site_aniso_U_22
_atom_site_aniso_U_33
_atom_site_aniso_U_23
_atom_site_aniso_U_13
_atom_site_aniso_U_12
Co1 0.0190(2) 0.0180(2) 0.0202(2) 0.00054(16) 0.00936(15) -0.00019(15)
O1 0.0261(7) 0.0291(7) 0.0245(7) 0.0045(7) 0.0143(6) 0.0025(6)
O2 0.0298(8) 0.0414(9) 0.0416(9) 0.0116(8) 0.0250(7) 0.0132(7)
N1 0.0200(8) 0.0223(8) 0.0209(8) 0.0009(7) 0.0106(7) 0.0018(7)
N2 0.0241(9) 0.0243(9) 0.0229(8) 0.0059(8) 0.0126(7) 0.0038(7)
C2 0.0186(9) 0.0210(9) 0.0230(9) -0.0019(8) 0.0103(8) 0.0007(8)
C6 0.0200(9) 0.0292(11) 0.0208(9) 0.0002(9) 0.0089(8) -0.0001(8)
C1 0.0239(10) 0.0201(9) 0.0259(10) -0.0023(9) 0.0137(8) -0.0016(8)
C3 0.0220(10) 0.0216(10) 0.0249(10) 0.0014(9) 0.0118(8) 0.0019(8)
C5 0.0213(9) 0.0225(10) 0.0196(9) -0.0005(8) 0.0099(8) -0.0009(8)
C10 0.0380(12) 0.0300(12) 0.0362(12) 0.0054(10) 0.0220(10) 0.0103(10)
C11 0.0331(11) 0.0280(11) 0.0278(11) 0.0030(9) 0.0179(9) 0.0009(9)
O5 0.0468(10) 0.0671(13) 0.0638(12) 0.0271(10) 0.0437(10) 0.0283(9)
C7 0.0314(12) 0.0343(12) 0.0442(13) 0.0152(11) 0.0220(10) 0.0107(10)
C8 0.0375(13) 0.0483(14) 0.0499(14) 0.0210(13) 0.0308(12) 0.0099(12)
C9 0.0273(11) 0.0435(13) 0.0328(11) 0.0061(11) 0.0193(10) 0.0101(10)
O3 0.0397(9) 0.0398(9) 0.0533(10) 0.0200(8) 0.0312(8) 0.0202(8)
C4 0.0240(10) 0.0222(10) 0.0276(10) 0.0002(9) 0.0108(9) 0.0032(8)
O4 0.0340(8) 0.0250(7) 0.0334(8) 0.0088(7) 0.0163(7) 0.0091(6)
O6 0.0718(14) 0.0550(12) 0.0780(14) 0.0379(11) 0.0609(12) 0.0340(10)
C12 0.0411(14) 0.0536(16) 0.0549(16) 0.0087(14) 0.0293(13) 0.0213(13)

loop_
_atom_type_symbol
_atom_type_description
_atom_type_scat_dispersion_real
_atom_type_scat_dispersion_imag
_atom_type_scat_source
C C 0.0033 0.0016 'International Tables Vol C Tables 4.2.6.8 and 6.1.1.4'
H H 0.0000 0.0000 'International Tables Vol C Tables 4.2.6.8 and 6.1.1.4'
N N 0.0061 0.0033 'International Tables Vol C Tables 4.2.6.8 and 6.1.1.4'
Co Co 0.3494 0.9721 'International Tables Vol C Tables 4.2.6.8 and 6.1.1.4'
O O 0.0106 0.0060 'International Tables Vol C Tables 4.2.6.8 and 6.1.1.4'

loop_
_geom_angle_atom_site_label_1
_geom_angle_atom_site_label_2
_geom_angle_atom_site_label_3
_geom_angle
_geom_angle_site_symmetry_1
_geom_angle_site_symmetry_3
O1 Co1 O1 180.0 3_656 .
O1 Co1 O4 98.15(6) 3_656 2_545
O1 Co1 O4 81.85(6) . 2_545
O1 Co1 O4 81.85(6) 3_656 4_666
O1 Co1 O4 98.15(6) . 4_666
O4 Co1 O4 180.00(9) 2_545 4_666
O1 Co1 N1 100.91(5) 3_656 .
O1 Co1 N1 79.09(5) . .
O4 Co1 N1 96.21(6) 2_545 .
O4 Co1 N1 83.79(6) 4_666 .
O1 Co1 N1 79.09(5) 3_656 3_656
O1 Co1 N1 100.91(5) . 3_656
O4 Co1 N1 83.79(6) 2_545 3_656
O4 Co1 N1 96.21(6) 4_666 3_656
N1 Co1 N1 180.0 . 3_656
C1 O1 Co1 116.11(12) . .
C5 N1 C2 105.74(16) . .
C5 N1 Co1 143.12(13) . .
C2 N1 Co1 106.85(11) . .
C5 N2 C3 108.44(16) . .
C5 N2 H2 127.9(15) . .
C3 N2 H2 123.5(15) . .
C3 C2 N1 110.54(16) . .
C3 C2 C1 130.77(17) . .
N1 C2 C1 118.63(16) . .
C11 C6 C7 118.63(18) . .
C11 C6 C5 120.50(17) . .
C7 C6 C5 120.88(19) . .
O1 C1 O2 124.47(17) . .
O1 C1 C2 116.78(17) . .
O2 C1 C2 118.75(17) . .
C2 C3 N2 105.25(16) . .
C2 C3 C4 131.97(18) . .
N2 C3 C4 122.73(17) . .
N1 C5 N2 110.01(16) . .
N1 C5 C6 126.49(18) . .
N2 C5 C6 123.49(16) . .
C9 C10 C11 119.2(2) . .
C9 C10 H10 120.4 . .
C11 C10 H10 120.4 . .
C6 C11 C10 121.58(19) . .
C6 C11 H11 119.2 . .
C10 C11 H11 119.2 . .
C9 O5 C12 117.67(18) . .
C8 C7 C6 120.0(2) . .
C8 C7 H7 120.0 . .
C6 C7 H7 120.0 . .
C7 C8 C9 120.9(2) . .
C7 C8 H8 119.6 . .
C9 C8 H8 119.6 . .
O5 C9 C10 124.8(2) . .
O5 C9 C8 115.46(19) . .
C10 C9 C8 119.78(19) . .
C4 O3 H3 109.5 . .
O4 C4 O3 122.65(18) . .
O4 C4 C3 119.41(18) . .
O3 C4 C3 117.94(18) . .
C4 O4 Co1 134.10(13) . 2
H6A O6 H6B 115(2) . .
O5 C12 H12A 109.5 . .
O5 C12 H12B 109.5 . .
H12A C12 H12B 109.5 . .
O5 C12 H12C 109.5 . .
H12A C12 H12C 109.5 . .
H12B C12 H12C 109.5 . .

loop_
_geom_bond_atom_site_label_1
_geom_bond_atom_site_label_2
_geom_bond_distance
_geom_bond_site_symmetry_2
Co1 O1 2.0784(13) 3_656
Co1 O1 2.0784(13) .
Co1 O4 2.1188(14) 2_545
Co1 O4 2.1188(14) 4_666
Co1 N1 2.1810(15) .
Co1 N1 2.1810(15) 3_656
O1 C1 1.253(2) .
O2 C1 1.268(2) .
N1 C5 1.342(2) .
N1 C2 1.371(2) .
N2 C5 1.359(3) .
N2 C3 1.373(2) .
N2 H2 0.87(2) .
C2 C3 1.370(3) .
C2 C1 1.486(3) .
C6 C11 1.381(3) .
C6 C7 1.399(3) .
C6 C5 1.461(3) .
C3 C4 1.470(3) .
C10 C9 1.382(3) .
C10 C11 1.388(3) .
C10 H10 0.9300 .
C11 H11 0.9300 .
O5 C9 1.368(2) .
O5 C12 1.424(3) .
C7 C8 1.375(3) .
C7 H7 0.9300 .
C8 C9 1.388(3) .
C8 H8 0.9300 .
O3 C4 1.283(2) .
O3 H3 0.8200 .
C4 O4 1.232(2) .
O4 Co1 2.1188(14) 2
O6 H6A 0.839(16) .
O6 H6B 0.808(16) .
C12 H12A 0.9600 .
C12 H12B 0.9600 .
C12 H12C 0.9600 .

loop_
_geom_hbond_atom_site_label_D
_geom_hbond_atom_site_label_H
_geom_hbond_atom_site_label_A
_geom_hbond_distance_DH
_geom_hbond_distance_HA
_geom_hbond_distance_DA
_geom_hbond_angle_DHA
_geom_hbond_site_symmetry_A
O6 H6A O2 0.839(16) 2.062(16) 2.884(2) 167(3) 4_665
O6 H6B O1 0.808(16) 2.189(19) 2.955(2) 158(3) 2
O3 H3 O2 0.82 1.64 2.460(2) 178.4 .
N2 H2 O6 0.87(2) 1.93(2) 2.781(2) 167(2) .

loop_
_geom_torsion_atom_site_label_1
_geom_torsion_atom_site_label_2
_geom_torsion_atom_site_label_3
_geom_torsion_atom_site_label_4
_geom_torsion
_geom_torsion_site_symmetry_1
_geom_torsion_site_symmetry_4
O1 Co1 O1 C1 98(100) 3_656 .
O4 Co1 O1 C1 -109.36(14) 2_545 .
O4 Co1 O1 C1 70.64(14) 4_666 .
N1 Co1 O1 C1 -11.37(13) . .
N1 Co1 O1 C1 168.63(13) 3_656 .
O1 Co1 N1 C5 -15.2(2) 3_656 .
O1 Co1 N1 C5 164.8(2) . .
O4 Co1 N1 C5 -114.7(2) 2_545 .
O4 Co1 N1 C5 65.3(2) 4_666 .
N1 Co1 N1 C5 150(41) 3_656 .
O1 Co1 N1 C2 -166.35(12) 3_656 .
O1 Co1 N1 C2 13.65(12) . .
O4 Co1 N1 C2 94.08(12) 2_545 .
O4 Co1 N1 C2 -85.92(12) 4_666 .
N1 Co1 N1 C2 -1(41) 3_656 .
C5 N1 C2 C3 -0.4(2) . .
Co1 N1 C2 C3 162.12(13) . .
C5 N1 C2 C1 -177.82(17) . .
Co1 N1 C2 C1 -15.3(2) . .
Co1 O1 C1 O2 -173.91(15) . .
Co1 O1 C1 C2 6.4(2) . .
C3 C2 C1 O1 -169.7(2) . .
N1 C2 C1 O1 7.1(3) . .
C3 C2 C1 O2 10.6(3) . .
N1 C2 C1 O2 -172.56(17) . .
N1 C2 C3 N2 -0.2(2) . .
C1 C2 C3 N2 176.82(19) . .
N1 C2 C3 C4 -177.6(2) . .
C1 C2 C3 C4 -0.6(4) . .
C5 N2 C3 C2 0.7(2) . .
C5 N2 C3 C4 178.43(18) . .
C2 N1 C5 N2 0.8(2) . .
Co1 N1 C5 N2 -150.52(17) . .
C2 N1 C5 C6 -178.87(18) . .
Co1 N1 C5 C6 29.8(3) . .
C3 N2 C5 N1 -1.0(2) . .
C3 N2 C5 C6 178.73(18) . .
C11 C6 C5 N1 20.9(3) . .
C7 C6 C5 N1 -159.4(2) . .
C11 C6 C5 N2 -158.75(19) . .
C7 C6 C5 N2 21.0(3) . .
C7 C6 C11 C10 1.8(3) . .
C5 C6 C11 C10 -178.51(19) . .
C9 C10 C11 C6 -1.2(3) . .
C11 C6 C7 C8 -0.8(3) . .
C5 C6 C7 C8 179.5(2) . .
C6 C7 C8 C9 -0.7(4) . .
C12 O5 C9 C10 -9.8(4) . .
C12 O5 C9 C8 169.9(2) . .
C11 C10 C9 O5 179.4(2) . .
C11 C10 C9 C8 -0.3(3) . .
C7 C8 C9 O5 -178.5(2) . .
C7 C8 C9 C10 1.3(4) . .
C2 C3 C4 O4 173.3(2) . .
N2 C3 C4 O4 -3.8(3) . .
C2 C3 C4 O3 -7.0(3) . .
N2 C3 C4 O3 175.95(19) . .
O3 C4 O4 Co1 18.3(3) . 2
C3 C4 O4 Co1 -161.98(14) . 2
